data_2311502
loop_
_publ_author_name
'Du, Chao-Jun'
'Zhao, Xiao-Na'
'Chen, Bao-Yong'

_publ_section_title
;
 Synthesis and crystal structure of a two-dimensional Co<sup>II</sup>
 coordination polymer:
 poly[(\m<sub>3</sub>-3-carb-oxy-benzoato)[\m<sub>2</sub>-5-(pyridin-4-yl)-1<i>H</i>,2'<i>H</i>-3,3'-bi[1,2,4-triazole]]cobalt(II)].
;
_journal_coeditor_code KQ2016
_journal_issue 'Pt 11'
_journal_name_full 'Acta crystallographica. Section E, Crystallographic communications'
_journal_page_first 1779
_journal_page_last 1781
_journal_paper_doi 10.1107/S205698901701533X
_journal_volume 73
_journal_year 2017
_chemical_formula_iupac '[Co (C8 H5 O4) (C9 H6 N7)]'
_chemical_formula_moiety 'C17 H11 Co N7 O4'
_chemical_formula_sum 'C17 H11 Co N7 O4'
_chemical_formula_weight 436.26
_chemical_name_systematic
Poly[(\m~3~-3-carboxybenzoato)[\m~2~-5-(pyridin-4-yl)-1<i>H</i>,2'<i>H</i>-3,3'-bi[1,2,4-triazole]]cobalt(II)]
_space_group_crystal_system triclinic
_space_group_IT_number 2
_space_group_name_Hall '-P 1'
_space_group_name_H-M_alt 'P -1'
_atom_sites_solution_hydrogens mixed
_atom_sites_solution_primary difmap
_atom_sites_solution_secondary difmap
_audit_creation_method SHELXL-2014/6
_cell_angle_alpha 74.2140(10)
_cell_angle_beta 84.690(2)
_cell_angle_gamma 82.3030(10)
_cell_formula_units_Z 2
_cell_length_a 6.5825(5)
_cell_length_b 9.0574(12)
_cell_length_c 13.9842(12)
_cell_measurement_reflns_used 1163
_cell_measurement_temperature 293(2)
_cell_measurement_theta_max 28.33
_cell_measurement_theta_min 3.03
_cell_volume 793.69(14)
_computing_cell_refinement
;
SMART (Bruker, 2008)
;
_computing_data_collection
;
SMART (Bruker, 2008)
;
_computing_data_reduction
;
SAINT (Bruker, 2008)
;
_computing_molecular_graphics
;
SHELXTL (Sheldrick, 2008)
;
_computing_publication_material
;
DIAMOND (Brandenburg & Putz, 2006)
;
_computing_structure_refinement
;
SHELXL2014 (Sheldrick, 2015b)
;
_computing_structure_solution
;
SHELXT (Sheldrick, 2015a)
;
_diffrn_ambient_temperature 293(2)
_diffrn_measured_fraction_theta_full 0.998
_diffrn_measured_fraction_theta_max 0.881
_diffrn_measurement_device_type 'Bruker SMART CCD area detector'
_diffrn_measurement_method '\f and \w scans'
_diffrn_radiation_type MoK\a
_diffrn_radiation_wavelength 0.71073
_diffrn_reflns_av_R_equivalents 0.0554
_diffrn_reflns_limit_h_max 8
_diffrn_reflns_limit_h_min -8
_diffrn_reflns_limit_k_max 12
_diffrn_reflns_limit_k_min -11
_diffrn_reflns_limit_l_max 18
_diffrn_reflns_limit_l_min -16
_diffrn_reflns_number 5565
_diffrn_reflns_theta_full 25.242
_diffrn_reflns_theta_max 28.399
_diffrn_reflns_theta_min 3.033
_exptl_absorpt_coefficient_mu 1.129
_exptl_absorpt_correction_T_max 0.858
_exptl_absorpt_correction_T_min 0.797
_exptl_absorpt_correction_type multi-scan
_exptl_absorpt_process_details
;
(SADABS; Bruker, 2008)
;
_exptl_crystal_colour pink
_exptl_crystal_density_diffrn 1.825
_exptl_crystal_description block
_exptl_crystal_F_000 442
_exptl_crystal_size_max 0.20
_exptl_crystal_size_mid 0.18
_exptl_crystal_size_min 0.15
_refine_diff_density_max 0.494
_refine_diff_density_min -0.592
_refine_ls_extinction_method none
_refine_ls_goodness_of_fit_ref 1.093
_refine_ls_hydrogen_treatment mixed
_refine_ls_matrix_type full
_refine_ls_number_parameters 265
_refine_ls_number_reflns 3507
_refine_ls_number_restraints 0
_refine_ls_restrained_S_all 1.093
_refine_ls_R_factor_all 0.1049
_refine_ls_R_factor_gt 0.0608
_refine_ls_shift/su_max 0.000
_refine_ls_shift/su_mean 0.000
_refine_ls_structure_factor_coef Fsqd
_refine_ls_weighting_details 'w=1/[\s^2^(Fo^2^)+(0.0172P)^2^+0.0319P] where P=(Fo^2^+2Fc^2^)/3'
_refine_ls_weighting_scheme calc
_refine_ls_wR_factor_gt 0.0895
_refine_ls_wR_factor_ref 0.1126
_reflns_number_gt 2338
_reflns_number_total 3507
_reflns_threshold_expression 'I > 2\s(I)'
_cod_data_source_file kq2016sup1.cif
_cod_data_source_block I
_cod_database_code 2311502
_shelx_space_group_comment
;
The symmetry employed for this shelxl refinement is uniquely defined
by the following loop, which should always be used as a source of
symmetry information in preference to the above space-group names.
They are only intended as comments.
;
_shelx_estimated_absorpt_t_min 0.806
_shelx_estimated_absorpt_t_max 0.849
_shelxl_version_number 2014/6

loop_
_space_group_symop_operation_xyz
'x, y, z'
'-x, -y, -z'

loop_
_atom_site_type_symbol
_atom_site_label
_atom_site_fract_x
_atom_site_fract_y
_atom_site_fract_z
_atom_site_U_iso_or_equiv
_atom_site_adp_type
_atom_site_calc_flag
_atom_site_occupancy
Co Co1 0.36855(8) 0.42648(8) 0.65379(5) 0.02024(18) Uani d 1
N N1 0.2335(5) 0.5770(4) 0.8362(3) 0.0196(9) Uani d 1
N N2 0.3746(5) 0.5162(4) 0.7767(3) 0.0182(9) Uani d 1
N N3 0.5482(5) 0.6182(4) 0.8697(3) 0.0210(9) Uani d 1
N N4 0.9301(5) 0.5039(4) 0.7413(3) 0.0200(9) Uani d 1
H H4 0.9832 0.5434 0.7811 0.024 Uiso calc 1
N N5 1.0369(5) 0.4445(4) 0.6689(3) 0.0197(9) Uani d 1
N N6 0.7019(5) 0.4259(4) 0.6688(3) 0.0191(9) Uani d 1
N N7 0.0562(5) 0.8553(5) 1.1093(3) 0.0273(10) Uani d 1
O O1 0.3534(4) 0.3140(4) 0.5493(2) 0.0209(7) Uani d 1
O O2 0.6377(4) 0.3585(4) 0.4500(2) 0.0209(7) Uani d 1
O O3 0.8393(5) -0.0128(4) 0.2340(3) 0.0342(10) Uani d 1
H H3 0.917(7) -0.071(6) 0.200(4) 0.051 Uiso d 1
O O4 0.6280(4) -0.1888(4) 0.2391(2) 0.0257(8) Uani d 1
C C1 0.5576(6) 0.5438(5) 0.7995(3) 0.0180(10) Uani d 1
C C2 0.3424(6) 0.6368(5) 0.8906(3) 0.0199(10) Uani d 1
C C3 0.7332(6) 0.4911(5) 0.7405(3) 0.0173(10) Uani d 1
C C4 0.8918(6) 0.3997(5) 0.6277(3) 0.0206(11) Uani d 1
H H4A 0.9183 0.3542 0.5751 0.025 Uiso calc 1
C C5 -0.0515(6) 0.7829(6) 1.0630(4) 0.0280(12) Uani d 1
H H5 -0.1909 0.7793 1.0807 0.034 Uiso calc 1
C C6 0.0347(6) 0.7140(6) 0.9909(4) 0.0282(12) Uani d 1
H H6 -0.0461 0.6662 0.9598 0.034 Uiso calc 1
C C7 0.2431(6) 0.7154(5) 0.9641(3) 0.0209(10) Uani d 1
C C8 0.3536(6) 0.7892(6) 1.0130(4) 0.0297(12) Uani d 1
H H8 0.4938 0.7923 0.9977 0.036 Uiso calc 1
C C9 0.2573(7) 0.8578(6) 1.0842(4) 0.0300(13) Uani d 1
H H9 0.3342 0.9075 1.1159 0.036 Uiso calc 1
C C10 0.4755(6) 0.2952(5) 0.4773(3) 0.0186(10) Uani d 1
C C11 0.6668(6) -0.0715(6) 0.2607(3) 0.0213(10) Uani d 1
C C12 0.4189(6) 0.1867(5) 0.4224(3) 0.0173(10) Uani d 1
C C13 0.5649(6) 0.1212(5) 0.3625(3) 0.0191(10) Uani d 1
H H13 0.6973 0.1499 0.3523 0.023 Uiso calc 1
C C14 0.5117(6) 0.0126(5) 0.3179(3) 0.0198(10) Uani d 1
C C15 0.3112(6) -0.0227(5) 0.3286(3) 0.0235(11) Uani d 1
H H15 0.2761 -0.0946 0.2982 0.028 Uiso calc 1
C C16 0.1631(6) 0.0470(6) 0.3834(4) 0.0285(12) Uani d 1
H H16 0.0276 0.0257 0.3880 0.034 Uiso calc 1
C C17 0.2189(6) 0.1497(6) 0.4316(3) 0.0239(11) Uani d 1
H H17 0.1206 0.1943 0.4706 0.029 Uiso calc 1

loop_
_atom_site_aniso_label
_atom_site_aniso_U_11
_atom_site_aniso_U_22
_atom_site_aniso_U_33
_atom_site_aniso_U_12
_atom_site_aniso_U_13
_atom_site_aniso_U_23
Co1 0.0155(3) 0.0282(4) 0.0212(4) -0.0045(3) 0.0037(2) -0.0142(3)
N1 0.0152(18) 0.027(2) 0.019(2) -0.0025(16) 0.0041(15) -0.0124(19)
N2 0.0152(17) 0.022(2) 0.019(2) -0.0014(16) 0.0029(15) -0.0101(19)
N3 0.0155(18) 0.028(2) 0.023(2) -0.0047(16) 0.0039(15) -0.0132(19)
N4 0.0158(18) 0.030(2) 0.019(2) -0.0041(16) 0.0025(15) -0.0150(19)
N5 0.0120(17) 0.024(2) 0.025(2) -0.0028(16) 0.0053(15) -0.0112(19)
N6 0.0159(17) 0.027(2) 0.019(2) -0.0039(16) 0.0009(15) -0.0129(19)
N7 0.031(2) 0.029(3) 0.025(2) -0.0022(19) 0.0044(18) -0.016(2)
O1 0.0245(16) 0.0234(19) 0.0183(18) -0.0064(14) 0.0066(13) -0.0120(15)
O2 0.0201(15) 0.0205(18) 0.0247(19) -0.0065(13) 0.0016(13) -0.0096(16)
O3 0.0267(18) 0.041(2) 0.043(2) -0.0092(17) 0.0161(16) -0.029(2)
O4 0.0300(17) 0.026(2) 0.026(2) -0.0057(15) 0.0039(14) -0.0147(17)
C1 0.018(2) 0.022(3) 0.016(2) -0.0021(19) 0.0014(17) -0.008(2)
C2 0.019(2) 0.025(3) 0.018(3) -0.006(2) 0.0003(18) -0.010(2)
C3 0.015(2) 0.020(3) 0.018(2) -0.0010(18) 0.0004(17) -0.008(2)
C4 0.017(2) 0.022(3) 0.026(3) 0.000(2) 0.0024(19) -0.014(2)
C5 0.020(2) 0.038(3) 0.027(3) -0.004(2) 0.010(2) -0.015(3)
C6 0.021(2) 0.042(3) 0.027(3) -0.003(2) 0.006(2) -0.021(3)
C7 0.025(2) 0.023(3) 0.017(3) 0.001(2) 0.0010(19) -0.011(2)
C8 0.017(2) 0.044(3) 0.034(3) -0.004(2) 0.003(2) -0.022(3)
C9 0.031(3) 0.037(3) 0.032(3) -0.009(2) 0.002(2) -0.024(3)
C10 0.016(2) 0.016(3) 0.023(3) 0.0015(19) 0.0000(18) -0.004(2)
C11 0.022(2) 0.026(3) 0.016(3) -0.001(2) -0.0006(18) -0.007(2)
C12 0.019(2) 0.023(3) 0.013(2) -0.0060(19) 0.0008(17) -0.010(2)
C13 0.016(2) 0.025(3) 0.019(3) -0.0109(19) 0.0068(17) -0.009(2)
C14 0.025(2) 0.019(3) 0.017(2) -0.004(2) 0.0040(18) -0.008(2)
C15 0.024(2) 0.026(3) 0.026(3) -0.008(2) 0.002(2) -0.016(2)
C16 0.021(2) 0.038(3) 0.033(3) -0.007(2) 0.003(2) -0.019(3)
C17 0.025(2) 0.027(3) 0.022(3) 0.002(2) 0.0048(19) -0.013(2)

loop_
_atom_type_symbol
_atom_type_description
_atom_type_scat_dispersion_real
_atom_type_scat_dispersion_imag
_atom_type_scat_source
C C 0.0033 0.0016 'International Tables Vol C Tables 4.2.6.8 and 6.1.1.4'
H H 0.0000 0.0000 'International Tables Vol C Tables 4.2.6.8 and 6.1.1.4'
Co Co 0.3494 0.9721 'International Tables Vol C Tables 4.2.6.8 and 6.1.1.4'
N N 0.0061 0.0033 'International Tables Vol C Tables 4.2.6.8 and 6.1.1.4'
O O 0.0106 0.0060 'International Tables Vol C Tables 4.2.6.8 and 6.1.1.4'

loop_
_geom_angle_atom_site_label_1
_geom_angle_atom_site_label_2
_geom_angle_atom_site_label_3
_geom_angle_site_symmetry_1
_geom_angle_site_symmetry_3
_geom_angle
O1 Co1 O2 . 2_666 93.18(12)
O1 Co1 N2 . . 172.28(15)
O2 Co1 N2 2_666 . 94.31(13)
O1 Co1 N5 . 1_455 87.27(12)
O2 Co1 N5 2_666 1_455 91.64(13)
N2 Co1 N5 . 1_455 90.64(12)
O1 Co1 N6 . . 105.23(11)
O2 Co1 N6 2_666 . 90.18(13)
N2 Co1 N6 . . 76.64(12)
N5 Co1 N6 1_455 . 167.25(12)
O1 Co1 O4 . 2_656 84.32(12)
O2 Co1 O4 2_666 2_656 177.47(11)
N2 Co1 O4 . 2_656 88.17(13)
N5 Co1 O4 1_455 2_656 87.82(13)
N6 Co1 O4 . 2_656 90.88(13)
C2 N1 N2 . . 105.2(3)
C1 N2 N1 . . 105.6(3)
C1 N2 Co1 . . 117.7(3)
N1 N2 Co1 . . 136.0(2)
C1 N3 C2 . . 100.7(3)
C3 N4 N5 . . 109.5(3)
C3 N4 H4 . . 125.2
N5 N4 H4 . . 125.2
C4 N5 N4 . . 103.0(3)
C4 N5 Co1 . 1_655 135.8(3)
N4 N5 Co1 . 1_655 121.0(2)
C3 N6 C4 . . 103.5(3)
C3 N6 Co1 . . 111.1(2)
C4 N6 Co1 . . 144.9(3)
C5 N7 C9 . . 118.1(4)
C10 O1 Co1 . . 132.1(3)
C10 O2 Co1 . 2_666 120.5(3)
C11 O3 H3 . . 108(3)
C11 O4 Co1 . 2_656 124.8(3)
N3 C1 N2 . . 114.7(3)
N3 C1 C3 . . 130.7(4)
N2 C1 C3 . . 114.6(3)
N1 C2 N3 . . 113.8(3)
N1 C2 C7 . . 121.9(4)
N3 C2 C7 . . 124.3(4)
N4 C3 N6 . . 110.1(3)
N4 C3 C1 . . 130.3(4)
N6 C3 C1 . . 119.5(3)
N5 C4 N6 . . 113.9(4)
N5 C4 H4A . . 123.1
N6 C4 H4A . . 123.1
N7 C5 C6 . . 122.8(4)
N7 C5 H5 . . 118.6
C6 C5 H5 . . 118.6
C5 C6 C7 . . 119.9(4)
C5 C6 H6 . . 120.1
C7 C6 H6 . . 120.1
C8 C7 C6 . . 116.9(4)
C8 C7 C2 . . 121.6(4)
C6 C7 C2 . . 121.4(4)
C9 C8 C7 . . 120.4(4)
C9 C8 H8 . . 119.8
C7 C8 H8 . . 119.8
N7 C9 C8 . . 122.0(4)
N7 C9 H9 . . 119.0
C8 C9 H9 . . 119.0
O2 C10 O1 . . 125.2(4)
O2 C10 C12 . . 119.0(4)
O1 C10 C12 . . 115.8(4)
O4 C11 O3 . . 123.0(4)
O4 C11 C14 . . 121.0(4)
O3 C11 C14 . . 116.1(4)
C17 C12 C13 . . 119.2(4)
C17 C12 C10 . . 119.8(4)
C13 C12 C10 . . 121.0(4)
C14 C13 C12 . . 119.8(4)
C14 C13 H13 . . 120.1
C12 C13 H13 . . 120.1
C15 C14 C13 . . 119.8(4)
C15 C14 C11 . . 118.3(4)
C13 C14 C11 . . 121.9(4)
C16 C15 C14 . . 120.9(4)
C16 C15 H15 . . 119.5
C14 C15 H15 . . 119.5
C15 C16 C17 . . 119.1(4)
C15 C16 H16 . . 120.5
C17 C16 H16 . . 120.5
C12 C17 C16 . . 121.1(4)
C12 C17 H17 . . 119.5
C16 C17 H17 . . 119.5

loop_
_geom_bond_atom_site_label_1
_geom_bond_atom_site_label_2
_geom_bond_site_symmetry_2
_geom_bond_distance
Co1 O1 . 2.012(3)
Co1 O2 2_666 2.086(3)
Co1 N2 . 2.097(3)
Co1 N5 1_455 2.162(3)
Co1 N6 . 2.223(3)
Co1 O4 2_656 2.262(4)
N1 C2 . 1.347(5)
N1 N2 . 1.352(4)
N2 C1 . 1.345(5)
N3 C1 . 1.327(5)
N3 C2 . 1.357(5)
N4 C3 . 1.318(5)
N4 N5 . 1.368(4)
N4 H4 . 0.8600
N5 C4 . 1.320(5)
N5 Co1 1_655 2.162(3)
N6 C3 . 1.338(5)
N6 C4 . 1.345(5)
N7 C5 . 1.339(5)
N7 C9 . 1.339(5)
O1 C10 . 1.262(5)
O2 C10 . 1.258(5)
O2 Co1 2_666 2.086(3)
O3 C11 . 1.299(5)
O3 H3 . 0.89(5)
O4 C11 . 1.244(5)
O4 Co1 2_656 2.262(4)
C1 C3 . 1.461(5)
C2 C7 . 1.463(5)
C4 H4A . 0.9300
C5 C6 . 1.368(5)
C5 H5 . 0.9300
C6 C7 . 1.389(6)
C6 H6 . 0.9300
C7 C8 . 1.384(6)
C8 C9 . 1.377(6)
C8 H8 . 0.9300
C9 H9 . 0.9300
C10 C12 . 1.502(5)
C11 C14 . 1.495(5)
C12 C17 . 1.387(6)
C12 C13 . 1.395(5)
C13 C14 . 1.394(5)
C13 H13 . 0.9300
C14 C15 . 1.385(5)
C15 C16 . 1.377(5)
C15 H15 . 0.9300
C16 C17 . 1.391(6)
C16 H16 . 0.9300
C17 H17 . 0.9300

loop_
_geom_hbond_atom_site_label_D
_geom_hbond_atom_site_label_H
_geom_hbond_atom_site_label_A
_geom_hbond_site_symmetry_A
_geom_hbond_distance_DH
_geom_hbond_distance_HA
_geom_hbond_distance_DA
_geom_hbond_angle_DHA
O3 H3 N7 1_644 0.89(5) 1.72(5) 2.592(4) 166(5)

loop_
_geom_torsion_atom_site_label_1
_geom_torsion_atom_site_label_2
_geom_torsion_atom_site_label_3
_geom_torsion_atom_site_label_4
_geom_torsion_site_symmetry_1
_geom_torsion_site_symmetry_4
_geom_torsion
C2 N1 N2 C1 . . -0.1(5)
C2 N1 N2 Co1 . . -169.6(4)
C3 N4 N5 C4 . . 0.5(5)
C3 N4 N5 Co1 . 1_655 -174.9(3)
C2 N3 C1 N2 . . -0.1(5)
C2 N3 C1 C3 . . 177.7(5)
N1 N2 C1 N3 . . 0.1(5)
Co1 N2 C1 N3 . . 171.9(3)
N1 N2 C1 C3 . . -178.1(4)
Co1 N2 C1 C3 . . -6.3(5)
N2 N1 C2 N3 . . 0.0(5)
N2 N1 C2 C7 . . 179.3(4)
C1 N3 C2 N1 . . 0.1(5)
C1 N3 C2 C7 . . -179.3(5)
N5 N4 C3 N6 . . -0.6(5)
N5 N4 C3 C1 . . -176.6(5)
C4 N6 C3 N4 . . 0.4(5)
Co1 N6 C3 N4 . . -173.6(3)
C4 N6 C3 C1 . . 177.0(4)
Co1 N6 C3 C1 . . 3.0(5)
N3 C1 C3 N4 . . -0.2(9)
N2 C1 C3 N4 . . 177.7(5)
N3 C1 C3 N6 . . -175.9(5)
N2 C1 C3 N6 . . 1.9(6)
N4 N5 C4 N6 . . -0.2(5)
Co1 N5 C4 N6 1_655 . 174.1(3)
C3 N6 C4 N5 . . -0.1(5)
Co1 N6 C4 N5 . . 170.1(4)
C9 N7 C5 C6 . . -0.9(8)
N7 C5 C6 C7 . . 1.0(8)
C5 C6 C7 C8 . . -0.3(7)
C5 C6 C7 C2 . . 177.1(5)
N1 C2 C7 C8 . . -173.9(5)
N3 C2 C7 C8 . . 5.4(8)
N1 C2 C7 C6 . . 8.8(7)
N3 C2 C7 C6 . . -171.9(5)
C6 C7 C8 C9 . . -0.4(8)
C2 C7 C8 C9 . . -177.8(5)
C5 N7 C9 C8 . . 0.2(8)
C7 C8 C9 N7 . . 0.5(8)
Co1 O2 C10 O1 2_666 . -88.9(5)
Co1 O2 C10 C12 2_666 . 91.8(4)
Co1 O1 C10 O2 . . -6.3(7)
Co1 O1 C10 C12 . . 173.1(3)
Co1 O4 C11 O3 2_656 . 104.3(5)
Co1 O4 C11 C14 2_656 . -77.2(5)
O2 C10 C12 C17 . . -162.0(4)
O1 C10 C12 C17 . . 18.6(6)
O2 C10 C12 C13 . . 18.4(7)
O1 C10 C12 C13 . . -161.0(4)
C17 C12 C13 C14 . . -4.1(7)
C10 C12 C13 C14 . . 175.5(4)
C12 C13 C14 C15 . . 3.9(7)
C12 C13 C14 C11 . . -174.3(4)
O4 C11 C14 C15 . . -13.1(7)
O3 C11 C14 C15 . . 165.5(4)
O4 C11 C14 C13 . . 165.1(5)
O3 C11 C14 C13 . . -16.3(7)
C13 C14 C15 C16 . . -0.6(7)
C11 C14 C15 C16 . . 177.7(4)
C14 C15 C16 C17 . . -2.5(7)
C13 C12 C17 C16 . . 1.0(7)
C10 C12 C17 C16 . . -178.6(5)
C15 C16 C17 C12 . . 2.3(8)
